data_4322707
loop_
_publ_author_name
'Jennifer L. Sebestl'
'T. Timothy Nadasdi'
'Mary Jane Heeg'
'Charles H. Winter'

_publ_section_title
;
 Monomeric Three- and Four-Coordinate Magnesium Amides
;
_journal_name_full 'Inorganic Chemistry'
_journal_page_first 1289
_journal_page_last 1294
_journal_paper_doi 10.1021/ic970905m
_journal_volume 37
_journal_year 1998
_chemical_formula_sum 'C24 H50 Mg N4 Si4'
_chemical_formula_weight 531.35
_chemical_name_systematic
;
 ?
;
_space_group_IT_number 2
_symmetry_cell_setting triclinic
_symmetry_space_group_name_Hall '-P 1'
_symmetry_space_group_name_H-M 'P -1'
_atom_sites_solution_hydrogens observed
_atom_sites_solution_primary direct
_atom_sites_solution_secondary difmap
_audit_creation_method SHELXL
_cell_angle_alpha 99.3180(10)
_cell_angle_beta 98.4180(10)
_cell_angle_gamma 111.5320(10)
_cell_formula_units_Z 2
_cell_length_a 10.4914(6)
_cell_length_b 11.8504(6)
_cell_length_c 15.4546(9)
_cell_measurement_reflns_used 4981
_cell_measurement_temperature 295(2)
_cell_volume 1718.85(17)
_computing_cell_refinement 'Siemens SAINT'
_computing_data_collection 'Siemens SMART'
_computing_data_reduction 'Siemens SAINT'
_computing_molecular_graphics SHELXTL-Plus
_computing_publication_material SHELXL-93
_computing_structure_refinement 'SHELXL-93 (Sheldrick, 1993)'
_computing_structure_solution 'SHELXS-86 (Sheldrick, 1990)'
_diffrn_ambient_temperature 295(2)
_diffrn_measurement_device 'Siemens P4/CCD'
_diffrn_measurement_method 'SMART CCD'
_diffrn_radiation_monochromator graphite
_diffrn_radiation_source 'fine-focus sealed tube'
_diffrn_radiation_type MoK\a
_diffrn_radiation_wavelength 0.71073
_diffrn_reflns_av_R_equivalents 0.022
_diffrn_reflns_av_sigmaI/netI 0.0537
_diffrn_reflns_limit_h_max 12
_diffrn_reflns_limit_h_min -12
_diffrn_reflns_limit_k_max 15
_diffrn_reflns_limit_k_min -15
_diffrn_reflns_limit_l_max 19
_diffrn_reflns_limit_l_min 0
_diffrn_reflns_number 16479
_diffrn_reflns_theta_max 28.28
_diffrn_reflns_theta_min 1.37
_diffrn_standards_interval_time 21600
_diffrn_standards_number '50 frames'
_exptl_absorpt_coefficient_mu 0.208
_exptl_absorpt_correction_T_max 0.942
_exptl_absorpt_correction_T_min 0.603
_exptl_absorpt_correction_type empirical
_exptl_crystal_colour Colorless
_exptl_crystal_density_diffrn 1.027
_exptl_crystal_description 'cut fragment'
_exptl_crystal_F_000 580
_exptl_crystal_size_max 0.45
_exptl_crystal_size_mid 0.45
_exptl_crystal_size_min 0.35
_refine_diff_density_max 0.316
_refine_diff_density_min -0.248
_refine_diff_density_rms 0.058
_refine_ls_extinction_coef 0.0000(14)
_refine_ls_extinction_expression Fc^*^=kFc[1+0.001xFc^2^\l^3^/sin(2\q)]^-1/4^
_refine_ls_extinction_method SHELXL
_refine_ls_goodness_of_fit_all 0.905
_refine_ls_goodness_of_fit_obs 0.988
_refine_ls_hydrogen_treatment refall
_refine_ls_matrix_type full
_refine_ls_number_parameters 499
_refine_ls_number_reflns 6740
_refine_ls_number_restraints 0
_refine_ls_restrained_S_all 0.935
_refine_ls_restrained_S_obs 0.988
_refine_ls_R_factor_all 0.0720
_refine_ls_R_factor_obs 0.0446
_refine_ls_shift/esd_max -0.489
_refine_ls_shift/esd_mean 0.003
_refine_ls_structure_factor_coef Fsqd
_refine_ls_weighting_details 'w=1/[\s^2^(Fo^2^)+(0.0870P)^2^+0.0000P] where P=(Fo^2^+2Fc^2^)/3'
_refine_ls_weighting_scheme calc
_refine_ls_wR_factor_all 0.1332
_refine_ls_wR_factor_obs 0.1157
_reflns_number_observed 4690
_reflns_number_total 6742
_reflns_observed_criterion >2sigma(I)
_cod_data_source_file ic970905m_2.cif
_cod_data_source_block mgin(3)
_cod_depositor_comments
;
The following automatic conversions were performed:

'_refine_ls_weighting_scheme' value 'calc
w=1/[\s^2^(Fo^2^)+(0.0870P)^2^+0.0000P] where P=(Fo^2^+2Fc^2^)/3' was
changed to 'calc'. New tag '_refine_ls_weighting_details' was
created. The value of the new tag was set to
'w=1/[\s^2^(Fo^2^)+(0.0870P)^2^+0.0000P] where P=(Fo^2^+2Fc^2^)/3'.

Automatic conversion script
Id: cif_fix_values 3143 2015-03-26 13:38:13Z robertas 
;
_cod_original_cell_volume 1718.8(2)
_cod_database_code 4322707

loop_
_symmetry_equiv_pos_as_xyz
'x, y, z'
'-x, -y, -z'

loop_
_atom_site_aniso_label
_atom_site_aniso_U_11
_atom_site_aniso_U_22
_atom_site_aniso_U_33
_atom_site_aniso_U_23
_atom_site_aniso_U_13
_atom_site_aniso_U_12
Mg1 0.0483(4) 0.0386(4) 0.0410(3) 0.0095(3) 0.0095(3) 0.0181(3)
Si1 0.0654(4) 0.0458(3) 0.0502(3) 0.0164(3) 0.0032(3) 0.0154(3)
Si2 0.0525(4) 0.0417(3) 0.0574(4) 0.0085(3) 0.0093(3) 0.0112(3)
Si3 0.0508(3) 0.0571(4) 0.0522(3) 0.0086(3) 0.0101(3) 0.0276(3)
Si4 0.0532(4) 0.0486(4) 0.0556(4) 0.0120(3) 0.0078(3) 0.0088(3)
N1 0.0533(10) 0.0343(8) 0.0435(9) 0.0077(7) 0.0074(7) 0.0130(8)
N2 0.0462(9) 0.0427(9) 0.0448(9) 0.0077(7) 0.0078(7) 0.0150(8)
C1 0.069(2) 0.073(2) 0.070(2) 0.022(2) -0.0080(15) 0.009(2)
C2 0.118(3) 0.080(2) 0.054(2) 0.025(2) 0.015(2) 0.016(2)
C3 0.097(3) 0.080(2) 0.119(3) 0.040(2) 0.015(3) 0.050(2)
C4 0.072(2) 0.072(2) 0.069(2) -0.005(2) -0.006(2) 0.003(2)
C5 0.068(2) 0.083(2) 0.090(2) 0.019(2) 0.025(2) 0.030(2)
C6 0.081(2) 0.051(2) 0.111(3) 0.026(2) 0.015(2) 0.006(2)
C7 0.073(2) 0.058(2) 0.068(2) -0.0077(14) 0.0131(15) 0.0219(14)
C8 0.080(2) 0.093(2) 0.101(3) 0.034(2) 0.019(2) 0.057(2)
C9 0.079(2) 0.099(2) 0.064(2) 0.019(2) 0.0274(15) 0.050(2)
C10 0.091(2) 0.053(2) 0.066(2) -0.0008(14) 0.006(2) 0.005(2)
C11 0.057(2) 0.084(2) 0.126(3) 0.010(2) 0.015(2) 0.008(2)
C12 0.104(3) 0.067(2) 0.083(2) 0.032(2) 0.012(2) 0.008(2)
N3 0.0694(12) 0.0440(10) 0.0472(10) 0.0121(8) 0.0142(8) 0.0268(9)
C13 0.071(2) 0.0441(12) 0.0551(13) 0.0152(10) 0.0173(11) 0.0264(11)
C14 0.077(2) 0.0578(15) 0.0557(15) 0.0083(12) 0.0228(12) 0.0254(13)
C15 0.0653(15) 0.0464(13) 0.072(2) 0.0019(11) 0.0122(12) 0.0260(11)
C16 0.108(2) 0.0505(14) 0.073(2) 0.0195(13) 0.0180(15) 0.043(2)
C17 0.106(2) 0.0547(14) 0.0581(15) 0.0185(12) 0.0226(14) 0.0429(15)
C18 0.125(3) 0.068(2) 0.113(3) 0.004(2) 0.044(3) 0.054(2)
N4 0.0516(10) 0.0574(11) 0.0461(9) 0.0116(8) 0.0105(8) 0.0276(9)
C19 0.0534(13) 0.0618(14) 0.0496(12) 0.0134(10) 0.0144(10) 0.0289(11)
C20 0.069(2) 0.074(2) 0.0486(13) 0.0166(11) 0.0151(11) 0.0347(13)
C21 0.0675(15) 0.0548(13) 0.0520(13) 0.0048(10) -0.0001(11) 0.0305(12)
C22 0.0535(15) 0.087(2) 0.071(2) 0.0171(14) 0.0108(12) 0.0367(14)
C23 0.0572(14) 0.087(2) 0.0566(14) 0.0246(13) 0.0199(11) 0.0348(13)
C24 0.097(3) 0.110(3) 0.070(2) 0.020(2) -0.007(2) 0.056(2)

loop_
_atom_site_label
_atom_site_type_symbol
_atom_site_fract_x
_atom_site_fract_y
_atom_site_fract_z
_atom_site_U_iso_or_equiv
_atom_site_thermal_displace_type
_atom_site_occupancy
_atom_site_calc_flag
_atom_site_refinement_flags
_atom_site_disorder_group
Mg1 Mg 0.23040(7) 0.22877(6) 0.76147(4) 0.0425(2) Uani 1 d . .
Si1 Si 0.20029(7) 0.38303(6) 0.61669(4) 0.0563(2) Uani 1 d . .
Si2 Si 0.48546(6) 0.47421(6) 0.73308(4) 0.0536(2) Uani 1 d . .
Si3 Si 0.02783(6) 0.29830(6) 0.87050(4) 0.0523(2) Uani 1 d . .
Si4 Si -0.08305(7) 0.03208(6) 0.77203(4) 0.0564(2) Uani 1 d . .
N1 N 0.3127(2) 0.37299(14) 0.70337(11) 0.0456(4) Uani 1 d . .
N2 N 0.0449(2) 0.1801(2) 0.80082(11) 0.0459(4) Uani 1 d . .
C1 C 0.0357(3) 0.2371(3) 0.5778(2) 0.0784(8) Uani 1 d . .
C2 C 0.2726(5) 0.4019(4) 0.5129(2) 0.0902(10) Uani 1 d . .
C3 C 0.1412(5) 0.5137(4) 0.6467(3) 0.0933(11) Uani 1 d . .
C4 C 0.5604(4) 0.5179(4) 0.8574(2) 0.0836(9) Uani 1 d . .
C5 C 0.5976(4) 0.4085(4) 0.6771(3) 0.0799(8) Uani 1 d . .
C6 C 0.5229(4) 0.6300(3) 0.7048(3) 0.0869(9) Uani 1 d . .
C7 C 0.1966(3) 0.4404(3) 0.9062(2) 0.0707(7) Uani 1 d . .
C8 C -0.1079(4) 0.3505(4) 0.8188(3) 0.0833(9) Uani 1 d . .
C9 C -0.0170(4) 0.2615(4) 0.9786(2) 0.0753(8) Uani 1 d . .
C10 C -0.0941(4) -0.0589(3) 0.6586(2) 0.0803(9) Uani 1 d . .
C11 C -0.2678(3) 0.0227(4) 0.7663(3) 0.0976(11) Uani 1 d . .
C12 C -0.0577(5) -0.0648(3) 0.8527(3) 0.0918(10) Uani 1 d . .
N3 N 0.2678(2) 0.0793(2) 0.67838(11) 0.0520(4) Uani 1 d . .
C13 C 0.2995(3) 0.0876(2) 0.5988(2) 0.0548(5) Uani 1 d . .
C14 C 0.3245(3) -0.0028(2) 0.5460(2) 0.0637(6) Uani 1 d . .
C15 C 0.3201(3) -0.1082(2) 0.5737(2) 0.0620(6) Uani 1 d . .
C16 C 0.2884(3) -0.1166(3) 0.6557(2) 0.0738(7) Uani 1 d . .
C17 C 0.2624(3) -0.0238(2) 0.7048(2) 0.0687(7) Uani 1 d . .
C18 C 0.3456(6) -0.2103(4) 0.5168(4) 0.0978(11) Uani 1 d . .
N4 N 0.3650(2) 0.2083(2) 0.87672(11) 0.0501(4) Uani 1 d . .
C19 C 0.3172(3) 0.1819(2) 0.94964(14) 0.0529(5) Uani 1 d . .
C20 C 0.3957(3) 0.1668(2) 1.0226(2) 0.0614(6) Uani 1 d . .
C21 C 0.5320(3) 0.1794(2) 1.02400(15) 0.0588(6) Uani 1 d . .
C22 C 0.5813(3) 0.2047(3) 0.9487(2) 0.0687(7) Uani 1 d . .
C23 C 0.4963(3) 0.2170(3) 0.8776(2) 0.0633(6) Uani 1 d . .
C24 C 0.6224(5) 0.1671(5) 1.1038(3) 0.0911(10) Uani 1 d . .
H1A H -0.0219(31) 0.2253(28) 0.6205(21) 0.088(10) Uiso 1 d . .
H1B H 0.0613(34) 0.1651(33) 0.5577(21) 0.107(11) Uiso 1 d . .
H1C H -0.0262(39) 0.2611(34) 0.5375(25) 0.122(12) Uiso 1 d . .
H2A H 0.1955(44) 0.3995(37) 0.4703(28) 0.135(14) Uiso 1 d . .
H2B H 0.3551(47) 0.4793(44) 0.5203(27) 0.142(15) Uiso 1 d . .
H2C H 0.3028(44) 0.3333(44) 0.4892(29) 0.145(16) Uiso 1 d . .
H3A H 0.2162(42) 0.5801(38) 0.6612(26) 0.118(15) Uiso 1 d . .
H3B H 0.0791(44) 0.5100(37) 0.6009(29) 0.130(15) Uiso 1 d . .
H3C H 0.0783(45) 0.5004(39) 0.6911(29) 0.147(16) Uiso 1 d . .
H4A H 0.5622(51) 0.4530(50) 0.8837(32) 0.171(21) Uiso 1 d . .
H4B H 0.6472(43) 0.5708(37) 0.8650(24) 0.114(12) Uiso 1 d . .
H4C H 0.5169(46) 0.5590(41) 0.8810(29) 0.136(17) Uiso 1 d . .
H5A H 0.5922(33) 0.3339(33) 0.6913(21) 0.097(11) Uiso 1 d . .
H5B H 0.5747(42) 0.3975(39) 0.6166(29) 0.139(16) Uiso 1 d . .
H5C H 0.6883(35) 0.4650(28) 0.6886(19) 0.083(9) Uiso 1 d . .
H6A H 0.6237(47) 0.6748(41) 0.7218(27) 0.145(15) Uiso 1 d . .
H6B H 0.4642(42) 0.6665(35) 0.7252(25) 0.121(14) Uiso 1 d . .
H6C H 0.4977(34) 0.6174(30) 0.6402(24) 0.097(11) Uiso 1 d . .
H7A H 0.1775(34) 0.4958(31) 0.9438(22) 0.104(10) Uiso 1 d . .
H7B H 0.2261(31) 0.4707(28) 0.8615(21) 0.085(10) Uiso 1 d . .
H7C H 0.2781(37) 0.4177(31) 0.9406(21) 0.109(11) Uiso 1 d . .
H8A H -0.0839(33) 0.3829(30) 0.7677(24) 0.100(11) Uiso 1 d . .
H8B H -0.1106(41) 0.4127(39) 0.8582(26) 0.129(15) Uiso 1 d . .
H8C H -0.2016(45) 0.2917(37) 0.8099(25) 0.127(14) Uiso 1 d . .
H9A H 0.0625(37) 0.2495(31) 1.0147(21) 0.108(11) Uiso 1 d . .
H9B H -0.0318(39) 0.3229(35) 1.0160(25) 0.126(13) Uiso 1 d . .
H9C H -0.0933(33) 0.1828(29) 0.9721(19) 0.086(10) Uiso 1 d . .
H10A H -0.1094(44) -0.0119(41) 0.6169(29) 0.148(16) Uiso 1 d . .
H10B H -0.0109(60) -0.0761(48) 0.6526(34) 0.183(22) Uiso 1 d . .
H10C H -0.1689(49) -0.1352(45) 0.6465(28) 0.154(16) Uiso 1 d . .
H11A H -0.2801(37) 0.0836(36) 0.7296(24) 0.118(13) Uiso 1 d . .
H11B H -0.2754(35) 0.0535(34) 0.8251(26) 0.108(13) Uiso 1 d . .
H11C H -0.3333(58) -0.0566(54) 0.7436(34) 0.185(20) Uiso 1 d . .
H12A H 0.0430(39) -0.0544(32) 0.8606(22) 0.104(11) Uiso 1 d . .
H12B H -0.1176(48) -0.1495(46) 0.8368(28) 0.155(16) Uiso 1 d . .
H12C H -0.0608(43) -0.0300(39) 0.9119(30) 0.138(15) Uiso 1 d . .
H13 H 0.3066(24) 0.1571(23) 0.5812(15) 0.057(6) Uiso 1 d . .
H14 H 0.3415(25) 0.0032(22) 0.4929(17) 0.062(7) Uiso 1 d . .
H16 H 0.2705(29) -0.1908(27) 0.6773(18) 0.081(8) Uiso 1 d . .
H17 H 0.2358(30) -0.0309(27) 0.7654(21) 0.095(9) Uiso 1 d . .
H18A H 0.3616(44) -0.1977(37) 0.4652(28) 0.126(16) Uiso 1 d . .
H18B H 0.2844(49) -0.2912(48) 0.5153(30) 0.156(18) Uiso 1 d . .
H18C H 0.4333(54) -0.2106(44) 0.5432(31) 0.166(20) Uiso 1 d . .
H19 H 0.2278(24) 0.1747(20) 0.9510(14) 0.053(6) Uiso 1 d . .
H20 H 0.3522(27) 0.1529(24) 1.0699(18) 0.074(8) Uiso 1 d . .
H22 H 0.6713(30) 0.2155(25) 0.9445(17) 0.081(8) Uiso 1 d . .
H23 H 0.5292(27) 0.2372(24) 0.8294(17) 0.072(8) Uiso 1 d . .
H24A H 0.6833(44) 0.1363(40) 1.0830(27) 0.138(16) Uiso 1 d . .
H24B H 0.6705(53) 0.2459(52) 1.1353(35) 0.175(22) Uiso 1 d . .
H24C H 0.5657(35) 0.1278(32) 1.1395(23) 0.096(12) Uiso 1 d . .

loop_
_atom_type_symbol
_atom_type_description
_atom_type_scat_dispersion_real
_atom_type_scat_dispersion_imag
_atom_type_scat_source
C C 0.0033 0.0016 'International Tables Vol C Tables 4.2.6.8 and 6.1.1.4'
H H 0.0000 0.0000 'International Tables Vol C Tables 4.2.6.8 and 6.1.1.4'
N N 0.0061 0.0033 'International Tables Vol C Tables 4.2.6.8 and 6.1.1.4'
Mg Mg 0.0486 0.0363 'International Tables Vol C Tables 4.2.6.8 and 6.1.1.4'
Si Si 0.0817 0.0704 'International Tables Vol C Tables 4.2.6.8 and 6.1.1.4'

loop_
_geom_angle_atom_site_label_1
_geom_angle_atom_site_label_2
_geom_angle_atom_site_label_3
_geom_angle
_geom_angle_site_symmetry_1
_geom_angle_site_symmetry_3
_geom_angle_publ_flag
N1 Mg1 N2 125.52(8) . . ?
N1 Mg1 N3 101.73(7) . . ?
N2 Mg1 N3 117.24(7) . . ?
N1 Mg1 N4 119.00(8) . . ?
N2 Mg1 N4 100.62(7) . . ?
N3 Mg1 N4 86.80(7) . . ?
N1 Si1 C1 111.31(12) . . ?
N1 Si1 C2 113.9(2) . . ?
C1 Si1 C2 104.4(2) . . ?
N1 Si1 C3 113.5(2) . . ?
C1 Si1 C3 105.7(2) . . ?
C2 Si1 C3 107.4(2) . . ?
N1 Si2 C5 111.66(14) . . ?
N1 Si2 C4 113.24(14) . . ?
C5 Si2 C4 107.6(2) . . ?
N1 Si2 C6 115.09(14) . . ?
C5 Si2 C6 105.8(2) . . ?
C4 Si2 C6 102.8(2) . . ?
N2 Si3 C7 111.20(12) . . ?
N2 Si3 C9 113.97(13) . . ?
C7 Si3 C9 104.6(2) . . ?
N2 Si3 C8 114.20(15) . . ?
C7 Si3 C8 105.8(2) . . ?
C9 Si3 C8 106.3(2) . . ?
N2 Si4 C10 113.90(13) . . ?
N2 Si4 C12 112.73(14) . . ?
C10 Si4 C12 105.6(2) . . ?
N2 Si4 C11 114.9(2) . . ?
C10 Si4 C11 103.4(2) . . ?
C12 Si4 C11 105.3(2) . . ?
Si1 N1 Si2 120.72(10) . . ?
Si1 N1 Mg1 115.65(9) . . ?
Si2 N1 Mg1 123.52(9) . . ?
Si3 N2 Si4 121.33(10) . . ?
Si3 N2 Mg1 114.62(9) . . ?
Si4 N2 Mg1 123.99(9) . . ?
C13 N3 C17 115.7(2) . . ?
C13 N3 Mg1 121.67(14) . . ?
C17 N3 Mg1 122.6(2) . . ?
N3 C13 C14 123.2(2) . . ?
C13 C14 C15 121.0(2) . . ?
C16 C15 C14 116.0(2) . . ?
C16 C15 C18 121.6(3) . . ?
C14 C15 C18 122.3(3) . . ?
C15 C16 C17 120.3(2) . . ?
N3 C17 C16 123.8(3) . . ?
C19 N4 C23 115.6(2) . . ?
C19 N4 Mg1 121.13(15) . . ?
C23 N4 Mg1 123.2(2) . . ?
N4 C19 C20 123.5(2) . . ?
C19 C20 C21 120.5(2) . . ?
C22 C21 C20 116.4(2) . . ?
C22 C21 C24 121.7(3) . . ?
C20 C21 C24 121.9(3) . . ?
C23 C22 C21 120.0(2) . . ?
N4 C23 C22 123.9(2) . . ?

loop_
_geom_bond_atom_site_label_1
_geom_bond_atom_site_label_2
_geom_bond_distance
_geom_bond_site_symmetry_2
_geom_bond_publ_flag
Mg1 N1 2.028(2) . ?
Mg1 N2 2.032(2) . ?
Mg1 N3 2.205(2) . ?
Mg1 N4 2.209(2) . ?
Si1 N1 1.700(2) . ?
Si1 C1 1.871(3) . ?
Si1 C2 1.883(3) . ?
Si1 C3 1.885(4) . ?
Si2 N1 1.708(2) . ?
Si2 C5 1.869(3) . ?
Si2 C4 1.875(3) . ?
Si2 C6 1.880(3) . ?
Si3 N2 1.705(2) . ?
Si3 C7 1.871(3) . ?
Si3 C9 1.875(3) . ?
Si3 C8 1.877(3) . ?
Si4 N2 1.709(2) . ?
Si4 C10 1.867(3) . ?
Si4 C12 1.880(3) . ?
Si4 C11 1.888(4) . ?
N3 C13 1.330(3) . ?
N3 C17 1.334(3) . ?
C13 C14 1.367(3) . ?
C14 C15 1.372(4) . ?
C15 C16 1.365(4) . ?
C15 C18 1.508(4) . ?
C16 C17 1.368(3) . ?
N4 C19 1.336(3) . ?
N4 C23 1.341(3) . ?
C19 C20 1.372(3) . ?
C20 C21 1.379(3) . ?
C21 C22 1.373(4) . ?
C21 C24 1.502(4) . ?
C22 C23 1.373(3) . ?
